data_7006266
loop_
_publ_author_name
'Vuzman, Dana'
'Poverenov, Elena'
'Diskin-Posner, Yael'
'Leitus, Gregory'
'Shimon, Linda J. W.'
'Milstein, David'

_publ_section_title
;
 Reactivity and stability of platinum(II) formyl complexes based on
 PCP-type ligands. The significance of sterics.
;
_journal_issue 48
_journal_name_full 'Dalton transactions (Cambridge, England : 2003)'
_journal_page_first 5692
_journal_page_last 5700
_journal_paper_doi 10.1039/b711444c
_journal_year 2007
_chemical_formula_moiety 'C25 H43 O P2 Pt, B F4'
_chemical_formula_sum 'C25 H43 B F4 O P2 Pt'
_chemical_formula_weight 703.43
_chemical_name_systematic
;
?
;
_space_group_IT_number 14
_symmetry_cell_setting monoclinic
_symmetry_space_group_name_Hall '-P 2ybc'
_symmetry_space_group_name_H-M 'P 1 21/c 1'
_atom_sites_solution_hydrogens geom
_atom_sites_solution_primary direct
_atom_sites_solution_secondary difmap
_audit_creation_method SHELXL-97
_cell_angle_alpha 90.00
_cell_angle_beta 92.5884(6)
_cell_angle_gamma 90.00
_cell_formula_units_Z 12
_cell_length_a 14.7910(2)
_cell_length_b 26.9261(4)
_cell_length_c 21.0591(4)
_cell_measurement_reflns_used 14469
_cell_measurement_temperature 120(2)
_cell_measurement_theta_max 27.48
_cell_measurement_theta_min 2.55
_cell_volume 8378.5(2)
_computing_cell_refinement HKL
_computing_data_collection 'Collect package Bruker - Nonius'
_computing_data_reduction HKL
_computing_structure_refinement 'SHELXL-97 (Sheldrick, 1997)'
_computing_structure_solution 'SHELXS-97 (Sheldrick, 1990)'
_diffrn_ambient_temperature 120(2)
_diffrn_measured_fraction_theta_full 0.989
_diffrn_measured_fraction_theta_max 0.989
_diffrn_measurement_device_type 'Nonius Kappa CCD'
_diffrn_measurement_method 'Phi and Omega scans'
_diffrn_radiation_monochromator graphite
_diffrn_radiation_source 'fine-focus sealed tube'
_diffrn_radiation_type MoK\a
_diffrn_radiation_wavelength 0.71073
_diffrn_reflns_av_R_equivalents 0.0630
_diffrn_reflns_av_sigmaI/netI 0.0936
_diffrn_reflns_limit_h_max 19
_diffrn_reflns_limit_h_min -19
_diffrn_reflns_limit_k_max 35
_diffrn_reflns_limit_k_min -19
_diffrn_reflns_limit_l_max 28
_diffrn_reflns_limit_l_min -28
_diffrn_reflns_number 48040
_diffrn_reflns_theta_full 28.27
_diffrn_reflns_theta_max 28.27
_diffrn_reflns_theta_min 1.23
_exptl_absorpt_coefficient_mu 5.182
_exptl_absorpt_correction_T_max 0.1815
_exptl_absorpt_correction_T_min 0.0178
_exptl_absorpt_correction_type analytical
_exptl_crystal_colour Colorless
_exptl_crystal_density_diffrn 1.673
_exptl_crystal_density_method 'not measured'
_exptl_crystal_description 'Leaf shape'
_exptl_crystal_F_000 4200
_exptl_crystal_size_max 0.5
_exptl_crystal_size_mid 0.4
_exptl_crystal_size_min 0.1
_refine_diff_density_max 4.097
_refine_diff_density_min -3.182
_refine_diff_density_rms 0.250
_refine_ls_extinction_method none
_refine_ls_goodness_of_fit_ref 0.982
_refine_ls_hydrogen_treatment constr
_refine_ls_matrix_type full
_refine_ls_number_parameters 926
_refine_ls_number_reflns 20527
_refine_ls_number_restraints 0
_refine_ls_restrained_S_all 0.982
_refine_ls_R_factor_all 0.1009
_refine_ls_R_factor_gt 0.0567
_refine_ls_shift/su_max 0.005
_refine_ls_shift/su_mean 0.000
_refine_ls_structure_factor_coef Fsqd
_refine_ls_weighting_details 'calc w=1/[\s^2^(Fo^2^)+(0.0823P)^2^+0.0000P] where P=(Fo^2^+2Fc^2^)/3'
_refine_ls_weighting_scheme calc
_refine_ls_wR_factor_gt 0.1287
_refine_ls_wR_factor_ref 0.1491
_reflns_number_gt 13643
_reflns_number_total 20527
_reflns_threshold_expression >2sigma(I)
_cod_data_source_file b711444c.txt
_cod_data_source_block m755
_cod_depositor_comments
;
The following automatic conversions were performed:
'_symmetry_cell_setting' value 'Monoclinic' changed to 'monoclinic'
according to '/home/saulius/struct/CIF-dictionaries/cif_core.dic'
dictionary named 'cif_core.dic' version 2.4.1 from
2010-06-29.

'_exptl_absorpt_correction_type' value 'Analytical' changed
to 'analytical' according to
'/home/saulius/struct/CIF-dictionaries/cif_core.dic' dictionary named
'cif_core.dic' version 2.4.1 from 2010-06-29.

Automatic conversion script
Id: cif_fix_enum 1527 2010-12-29 10:47:43Z saulius 
;
_cod_original_sg_symbol_H-M P2(1)/c
_cod_database_code 7006266

loop_
_symmetry_equiv_pos_as_xyz
'x, y, z'
'-x, y+1/2, -z+1/2'
'-x, -y, -z'
'x, -y-1/2, z-1/2'

loop_
_atom_site_label
_atom_site_type_symbol
_atom_site_fract_x
_atom_site_fract_y
_atom_site_fract_z
_atom_site_U_iso_or_equiv
_atom_site_adp_type
_atom_site_occupancy
_atom_site_symmetry_multiplicity
_atom_site_calc_flag
_atom_site_refinement_flags
_atom_site_disorder_assembly
_atom_site_disorder_group
Pt1 Pt 0.045955(17) 0.627574(11) 0.635072(12) 0.01653(8) Uani 1 1 d . . .
P2 P 0.16036(11) 0.67224(8) 0.58927(8) 0.0173(4) Uani 1 1 d . . .
P3 P -0.09185(12) 0.59659(8) 0.66613(9) 0.0202(4) Uani 1 1 d . . .
C4 C -0.1678(5) 0.6498(3) 0.6534(4) 0.0236(17) Uani 1 1 d . . .
H4A H -0.2263 0.6384 0.6339 0.028 Uiso 1 1 calc R . .
H4B H -0.1794 0.6657 0.6946 0.028 Uiso 1 1 calc R . .
C5 C -0.1256(5) 0.6868(3) 0.6105(3) 0.0238(17) Uani 1 1 d . . .
C6 C -0.1772(4) 0.7277(3) 0.5884(3) 0.0211(16) Uani 1 1 d . . .
H6 H -0.2388 0.7303 0.5990 0.025 Uiso 1 1 calc R . .
C7 C -0.1401(4) 0.7637(3) 0.5516(3) 0.0239(17) Uani 1 1 d . . .
H7 H -0.1758 0.7911 0.5370 0.029 Uiso 1 1 calc R . .
C8 C -0.0495(4) 0.7602(3) 0.5356(3) 0.0204(16) Uani 1 1 d . . .
H8 H -0.0233 0.7854 0.5106 0.025 Uiso 1 1 calc R . .
C9 C 0.0021(4) 0.7197(3) 0.5564(3) 0.0213(17) Uani 1 1 d . . .
C10 C -0.0342(4) 0.6828(3) 0.5957(3) 0.0162(15) Uani 1 1 d . . .
C11 C 0.0984(4) 0.7140(3) 0.5351(3) 0.0252(18) Uani 1 1 d . . .
H11A H 0.1286 0.7468 0.5349 0.030 Uiso 1 1 calc R . .
H11B H 0.0975 0.7003 0.4914 0.030 Uiso 1 1 calc R . .
C12 C 0.2239(4) 0.7121(3) 0.6477(3) 0.0210(16) Uani 1 1 d . . .
C13 C 0.1534(4) 0.7477(3) 0.6755(4) 0.0264(18) Uani 1 1 d . . .
H13A H 0.1076 0.7284 0.6969 0.040 Uiso 1 1 calc R . .
H13B H 0.1241 0.7672 0.6410 0.040 Uiso 1 1 calc R . .
H13C H 0.1839 0.7702 0.7061 0.040 Uiso 1 1 calc R . .
C14 C 0.2647(5) 0.6811(3) 0.7035(3) 0.031(2) Uani 1 1 d . . .
H14A H 0.3078 0.6570 0.6874 0.046 Uiso 1 1 calc R . .
H14B H 0.2162 0.6634 0.7243 0.046 Uiso 1 1 calc R . .
H14C H 0.2961 0.7031 0.7343 0.046 Uiso 1 1 calc R . .
C15 C 0.2992(5) 0.7420(3) 0.6177(4) 0.0308(19) Uani 1 1 d . . .
H15A H 0.3249 0.7657 0.6489 0.046 Uiso 1 1 calc R . .
H15B H 0.2741 0.7601 0.5805 0.046 Uiso 1 1 calc R . .
H15C H 0.3467 0.7194 0.6045 0.046 Uiso 1 1 calc R . .
C16 C 0.2322(4) 0.6342(3) 0.5366(3) 0.0213(17) Uani 1 1 d . . .
C17 C 0.1675(5) 0.6010(3) 0.4962(4) 0.035(2) Uani 1 1 d . . .
H17A H 0.2021 0.5819 0.4660 0.053 Uiso 1 1 calc R . .
H17B H 0.1229 0.6218 0.4729 0.053 Uiso 1 1 calc R . .
H17C H 0.1362 0.5781 0.5241 0.053 Uiso 1 1 calc R . .
C18 C 0.2863(5) 0.6680(3) 0.4917(4) 0.032(2) Uani 1 1 d . . .
H18A H 0.3356 0.6844 0.5162 0.048 Uiso 1 1 calc R . .
H18B H 0.2458 0.6932 0.4724 0.048 Uiso 1 1 calc R . .
H18C H 0.3115 0.6477 0.4582 0.048 Uiso 1 1 calc R . .
C19 C 0.2973(5) 0.6012(3) 0.5753(4) 0.032(2) Uani 1 1 d . . .
H19A H 0.2631 0.5801 0.6037 0.047 Uiso 1 1 calc R . .
H19B H 0.3397 0.6219 0.6007 0.047 Uiso 1 1 calc R . .
H19C H 0.3310 0.5802 0.5466 0.047 Uiso 1 1 calc R . .
C20 C -0.0965(5) 0.5821(3) 0.7525(3) 0.0263(18) Uani 1 1 d . . .
C21 C -0.0534(5) 0.5322(3) 0.7702(4) 0.035(2) Uani 1 1 d . . .
H21A H -0.0511 0.5283 0.8165 0.052 Uiso 1 1 calc R . .
H21B H 0.0081 0.5309 0.7549 0.052 Uiso 1 1 calc R . .
H21C H -0.0896 0.5053 0.7506 0.052 Uiso 1 1 calc R . .
C22 C -0.1939(5) 0.5828(4) 0.7749(4) 0.043(3) Uani 1 1 d . . .
H22A H -0.2268 0.5539 0.7575 0.064 Uiso 1 1 calc R . .
H22B H -0.2242 0.6133 0.7600 0.064 Uiso 1 1 calc R . .
H22C H -0.1928 0.5816 0.8214 0.064 Uiso 1 1 calc R . .
C23 C -0.0427(6) 0.6238(4) 0.7867(4) 0.042(2) Uani 1 1 d . . .
H23A H -0.0455 0.6195 0.8328 0.062 Uiso 1 1 calc R . .
H23B H -0.0689 0.6560 0.7744 0.062 Uiso 1 1 calc R . .
H23C H 0.0205 0.6225 0.7747 0.062 Uiso 1 1 calc R . .
C24 C -0.1315(5) 0.5464(3) 0.6116(4) 0.0265(18) Uani 1 1 d . . .
C25 C -0.0624(5) 0.5039(3) 0.6101(4) 0.039(2) Uani 1 1 d . . .
H25A H -0.0585 0.4873 0.6516 0.058 Uiso 1 1 calc R . .
H25B H -0.0029 0.5173 0.6006 0.058 Uiso 1 1 calc R . .
H25C H -0.0816 0.4799 0.5772 0.058 Uiso 1 1 calc R . .
C26 C -0.1432(5) 0.5692(4) 0.5447(4) 0.041(2) Uani 1 1 d . . .
H26A H -0.1620 0.5433 0.5142 0.061 Uiso 1 1 calc R . .
H26B H -0.0856 0.5835 0.5325 0.061 Uiso 1 1 calc R . .
H26C H -0.1894 0.5952 0.5447 0.061 Uiso 1 1 calc R . .
C27 C -0.2234(5) 0.5244(3) 0.6293(4) 0.037(2) Uani 1 1 d . . .
H27A H -0.2460 0.5021 0.5953 0.055 Uiso 1 1 calc R . .
H27B H -0.2669 0.5513 0.6347 0.055 Uiso 1 1 calc R . .
H27C H -0.2157 0.5057 0.6691 0.055 Uiso 1 1 calc R . .
C28 C 0.1234(4) 0.5812(3) 0.6811(3) 0.0239(18) Uani 1 1 d . . .
O29 O 0.1677(3) 0.5561(2) 0.7110(2) 0.0337(15) Uani 1 1 d . . .
Pt30 Pt 0.305366(16) 0.390218(12) 0.694506(12) 0.01738(8) Uani 1 1 d . . .
P31 P 0.44575(11) 0.42570(8) 0.67853(9) 0.0183(4) Uani 1 1 d . . .
P32 P 0.18530(11) 0.33853(8) 0.71565(9) 0.0200(4) Uani 1 1 d . A .
C33 C 0.2402(5) 0.2830(3) 0.7480(5) 0.045(3) Uani 1 1 d . . .
H33A H 0.2181 0.2762 0.7908 0.055 Uiso 1 1 calc R . .
H33B H 0.2242 0.2542 0.7205 0.055 Uiso 1 1 calc R . .
C34 C 0.3420(5) 0.2890(3) 0.7525(3) 0.0237(17) Uani 1 1 d . . .
C35 C 0.3935(5) 0.2495(3) 0.7757(3) 0.0248(17) Uani 1 1 d . . .
H35 H 0.3648 0.2205 0.7907 0.030 Uiso 1 1 calc R . .
C36 C 0.4878(5) 0.2524(3) 0.7772(3) 0.0277(18) Uani 1 1 d . . .
H36 H 0.5234 0.2252 0.7924 0.033 Uiso 1 1 calc R . .
C37 C 0.5294(5) 0.2954(3) 0.7563(3) 0.0266(19) Uani 1 1 d . . .
H37 H 0.5936 0.2972 0.7570 0.032 Uiso 1 1 calc R . .
C38 C 0.4783(5) 0.3354(3) 0.7346(3) 0.0230(17) Uani 1 1 d . . .
C39 C 0.3824(4) 0.3325(3) 0.7319(3) 0.0187(16) Uani 1 1 d . . .
C40 C 0.5259(4) 0.3826(3) 0.7176(3) 0.0262(19) Uani 1 1 d . . .
H40A H 0.5752 0.3750 0.6887 0.031 Uiso 1 1 calc R . .
H40B H 0.5532 0.3981 0.7565 0.031 Uiso 1 1 calc R . .
C41 C 0.4685(5) 0.4265(3) 0.5922(3) 0.0249(17) Uani 1 1 d . . .
C42 C 0.4764(5) 0.3709(3) 0.5721(4) 0.035(2) Uani 1 1 d . . .
H42A H 0.4818 0.3689 0.5259 0.052 Uiso 1 1 calc R . .
H42B H 0.4222 0.3529 0.5841 0.052 Uiso 1 1 calc R . .
H42C H 0.5300 0.3561 0.5935 0.052 Uiso 1 1 calc R . .
C43 C 0.5558(5) 0.4533(4) 0.5774(4) 0.040(2) Uani 1 1 d . . .
H43A H 0.5681 0.4487 0.5324 0.060 Uiso 1 1 calc R . .
H43B H 0.6060 0.4397 0.6038 0.060 Uiso 1 1 calc R . .
H43C H 0.5493 0.4888 0.5863 0.060 Uiso 1 1 calc R . .
C44 C 0.3902(5) 0.4495(3) 0.5529(3) 0.035(2) Uani 1 1 d . . .
H44A H 0.3793 0.4833 0.5681 0.052 Uiso 1 1 calc R . .
H44B H 0.3356 0.4294 0.5573 0.052 Uiso 1 1 calc R . .
H44C H 0.4053 0.4506 0.5081 0.052 Uiso 1 1 calc R . .
C45 C 0.4658(4) 0.4862(3) 0.7206(3) 0.0242(18) Uani 1 1 d . . .
C46 C 0.4124(5) 0.5281(3) 0.6886(4) 0.034(2) Uani 1 1 d . . .
H46A H 0.4158 0.5576 0.7157 0.051 Uiso 1 1 calc R . .
H46B H 0.3491 0.5179 0.6818 0.051 Uiso 1 1 calc R . .
H46C H 0.4380 0.5356 0.6476 0.051 Uiso 1 1 calc R . .
C47 C 0.4323(5) 0.4789(4) 0.7879(4) 0.039(2) Uani 1 1 d . . .
H47A H 0.4419 0.5096 0.8124 0.059 Uiso 1 1 calc R . .
H47B H 0.4660 0.4518 0.8089 0.059 Uiso 1 1 calc R . .
H47C H 0.3677 0.4708 0.7854 0.059 Uiso 1 1 calc R . .
C48 C 0.5672(5) 0.4999(4) 0.7253(4) 0.034(2) Uani 1 1 d . . .
H48A H 0.5890 0.5049 0.6826 0.052 Uiso 1 1 calc R . .
H48B H 0.6014 0.4729 0.7464 0.052 Uiso 1 1 calc R . .
H48C H 0.5755 0.5305 0.7500 0.052 Uiso 1 1 calc R . .
C49 C 0.1257(5) 0.3160(3) 0.6410(4) 0.031(2) Uani 1 1 d . . .
C50 C 0.0614(5) 0.2734(4) 0.6509(4) 0.052(3) Uani 1 1 d . A .
H50A H 0.0359 0.2621 0.6097 0.077 Uiso 1 1 calc R . .
H50B H 0.0124 0.2846 0.6773 0.077 Uiso 1 1 calc R . .
H50C H 0.0941 0.2460 0.6722 0.077 Uiso 1 1 calc R . .
C51A C 0.0548(18) 0.3615(9) 0.6149(12) 0.036(6) Uani 0.47(4) 1 d P A 1
H51A H 0.0884 0.3928 0.6123 0.053 Uiso 0.47(4) 1 calc PR A 1
H51B H 0.0060 0.3654 0.6445 0.053 Uiso 0.47(4) 1 calc PR A 1
H51C H 0.0288 0.3529 0.5727 0.053 Uiso 0.47(4) 1 calc PR A 1
C52A C 0.1937(13) 0.3095(10) 0.5892(10) 0.035(7) Uani 0.53(4) 1 d P A 1
H52A H 0.2368 0.2832 0.6016 0.053 Uiso 0.53(4) 1 calc PR A 1
H52B H 0.2265 0.3407 0.5836 0.053 Uiso 0.53(4) 1 calc PR A 1
H52C H 0.1616 0.3004 0.5492 0.053 Uiso 0.53(4) 1 calc PR A 1
C51B C 0.089(2) 0.3534(11) 0.6020(12) 0.057(8) Uiso 0.53(4) 1 d P A 2
H51D H 0.0588 0.3385 0.5643 0.086 Uiso 0.53(4) 1 calc PR A 2
H51E H 0.1376 0.3754 0.5889 0.086 Uiso 0.53(4) 1 calc PR A 2
H51F H 0.0451 0.3725 0.6254 0.086 Uiso 0.53(4) 1 calc PR A 2
C52B C 0.2069(16) 0.2852(14) 0.6101(15) 0.057(8) Uiso 0.47(4) 1 d P A 2
H52D H 0.2272 0.2587 0.6393 0.086 Uiso 0.47(4) 1 calc PR A 2
H52E H 0.2575 0.3076 0.6028 0.086 Uiso 0.47(4) 1 calc PR A 2
H52F H 0.1851 0.2706 0.5696 0.086 Uiso 0.47(4) 1 calc PR A 2
C53 C 0.1132(5) 0.3632(3) 0.7782(3) 0.0272(18) Uani 1 1 d . . .
C54 C 0.0416(5) 0.3253(3) 0.7986(4) 0.037(2) Uani 1 1 d . A .
H54A H 0.0170 0.3359 0.8388 0.056 Uiso 1 1 calc R . .
H54B H 0.0697 0.2925 0.8041 0.056 Uiso 1 1 calc R . .
H54C H -0.0074 0.3234 0.7658 0.056 Uiso 1 1 calc R . .
C55 C 0.1794(6) 0.3735(4) 0.8353(4) 0.063(4) Uani 1 1 d . A .
H55A H 0.2290 0.3945 0.8218 0.094 Uiso 1 1 calc R . .
H55B H 0.2039 0.3420 0.8518 0.094 Uiso 1 1 calc R . .
H55C H 0.1473 0.3905 0.8688 0.094 Uiso 1 1 calc R . .
C56 C 0.0669(6) 0.4111(3) 0.7576(5) 0.052(3) Uani 1 1 d . A .
H56A H 0.0352 0.4251 0.7934 0.078 Uiso 1 1 calc R . .
H56B H 0.0232 0.4044 0.7223 0.078 Uiso 1 1 calc R . .
H56C H 0.1122 0.4349 0.7438 0.078 Uiso 1 1 calc R . .
C57 C 0.2331(4) 0.4429(3) 0.6550(3) 0.0266(19) Uani 1 1 d . . .
O58 O 0.1923(3) 0.4718(2) 0.6299(3) 0.0325(14) Uani 1 1 d . . .
Pt59 Pt 0.632312(16) 0.379371(12) 1.022992(12) 0.01852(8) Uani 1 1 d . . .
P60 P 0.51412(11) 0.33103(8) 1.05704(8) 0.0184(4) Uani 1 1 d . . .
P61 P 0.77134(12) 0.41728(8) 1.00765(9) 0.0212(4) Uani 1 1 d . . .
C62 C 0.8529(4) 0.3695(3) 1.0345(4) 0.029(2) Uani 1 1 d . . .
H62A H 0.8787 0.3533 0.9973 0.035 Uiso 1 1 calc R . .
H62B H 0.9030 0.3851 1.0602 0.035 Uiso 1 1 calc R . .
C63 C 0.8072(4) 0.3320(3) 1.0733(3) 0.0222(17) Uani 1 1 d . . .
C64 C 0.8581(5) 0.2979(3) 1.1098(3) 0.0237(17) Uani 1 1 d . . .
H64 H 0.9221 0.3012 1.1124 0.028 Uiso 1 1 calc R . .
C65 C 0.8187(5) 0.2598(3) 1.1423(3) 0.0246(17) Uani 1 1 d . . .
H65 H 0.8552 0.2380 1.1679 0.030 Uiso 1 1 calc R . .
C66 C 0.7258(4) 0.2535(3) 1.1375(3) 0.0237(17) Uani 1 1 d . . .
H66 H 0.6984 0.2265 1.1584 0.028 Uiso 1 1 calc R . .
C67 C 0.6722(4) 0.2874(3) 1.1015(3) 0.0183(15) Uani 1 1 d . . .
C68 C 0.7117(4) 0.3272(3) 1.0697(3) 0.0176(15) Uani 1 1 d . . .
C69 C 0.5719(4) 0.2770(3) 1.0938(4) 0.030(2) Uani 1 1 d . . .
H69A H 0.5472 0.2702 1.1358 0.036 Uiso 1 1 calc R . .
H69B H 0.5615 0.2473 1.0667 0.036 Uiso 1 1 calc R . .
C70 C 0.4383(4) 0.3037(3) 0.9924(3) 0.0244(18) Uani 1 1 d . . .
C71 C 0.3806(5) 0.2611(3) 1.0170(4) 0.034(2) Uani 1 1 d . . .
H71A H 0.3335 0.2746 1.0433 0.051 Uiso 1 1 calc R . .
H71B H 0.4191 0.2383 1.0424 0.051 Uiso 1 1 calc R . .
H71C H 0.3522 0.2431 0.9809 0.051 Uiso 1 1 calc R . .
C72 C 0.5022(5) 0.2836(4) 0.9426(4) 0.055(3) Uani 1 1 d . . .
H72A H 0.5422 0.2583 0.9622 0.083 Uiso 1 1 calc R . .
H72B H 0.5387 0.3108 0.9266 0.083 Uiso 1 1 calc R . .
H72C H 0.4663 0.2687 0.9072 0.083 Uiso 1 1 calc R . .
C73 C 0.3772(5) 0.3429(4) 0.9608(4) 0.038(2) Uani 1 1 d . . .
H73A H 0.3399 0.3276 0.9265 0.058 Uiso 1 1 calc R . .
H73B H 0.4144 0.3693 0.9433 0.058 Uiso 1 1 calc R . .
H73C H 0.3378 0.3572 0.9923 0.058 Uiso 1 1 calc R . .
C74 C 0.4526(5) 0.3622(3) 1.1220(3) 0.0214(16) Uani 1 1 d . . .
C75 C 0.5241(5) 0.3685(3) 1.1770(3) 0.032(2) Uani 1 1 d . . .
H75A H 0.5734 0.3896 1.1630 0.048 Uiso 1 1 calc R . .
H75B H 0.5482 0.3359 1.1897 0.048 Uiso 1 1 calc R . .
H75C H 0.4961 0.3841 1.2133 0.048 Uiso 1 1 calc R . .
C76 C 0.3734(5) 0.3311(3) 1.1444(3) 0.031(2) Uani 1 1 d . . .
H76A H 0.3533 0.3444 1.1847 0.046 Uiso 1 1 calc R . .
H76B H 0.3929 0.2966 1.1505 0.046 Uiso 1 1 calc R . .
H76C H 0.3233 0.3325 1.1124 0.046 Uiso 1 1 calc R . .
C77 C 0.4201(5) 0.4131(3) 1.1009(4) 0.0307(19) Uani 1 1 d . . .
H77A H 0.3771 0.4098 1.0643 0.046 Uiso 1 1 calc R . .
H77B H 0.4720 0.4331 1.0887 0.046 Uiso 1 1 calc R . .
H77C H 0.3904 0.4295 1.1358 0.046 Uiso 1 1 calc R . .
C78 C 0.7899(5) 0.4705(3) 1.0626(4) 0.0264(18) Uani 1 1 d . . .
C79 C 0.7138(5) 0.5081(3) 1.0542(4) 0.032(2) Uani 1 1 d . . .
H79A H 0.7223 0.5346 1.0859 0.048 Uiso 1 1 calc R . .
H79B H 0.6557 0.4916 1.0598 0.048 Uiso 1 1 calc R . .
H79C H 0.7144 0.5225 1.0114 0.048 Uiso 1 1 calc R . .
C80 C 0.7887(5) 0.4495(3) 1.1308(3) 0.036(2) Uani 1 1 d . . .
H80A H 0.8370 0.4248 1.1370 0.053 Uiso 1 1 calc R . .
H80B H 0.7301 0.4338 1.1372 0.053 Uiso 1 1 calc R . .
H80C H 0.7984 0.4765 1.1615 0.053 Uiso 1 1 calc R . .
C81 C 0.8812(5) 0.4960(3) 1.0544(4) 0.036(2) Uani 1 1 d . . .
H81A H 0.8823 0.5105 1.0117 0.054 Uiso 1 1 calc R . .
H81B H 0.9300 0.4716 1.0599 0.054 Uiso 1 1 calc R . .
H81C H 0.8897 0.5223 1.0863 0.054 Uiso 1 1 calc R . .
C82 C 0.7958(5) 0.4290(3) 0.9227(3) 0.0286(19) Uani 1 1 d . . .
C83 C 0.7622(6) 0.3838(4) 0.8864(4) 0.050(3) Uani 1 1 d . . .
H83A H 0.7765 0.3872 0.8416 0.076 Uiso 1 1 calc R . .
H83B H 0.6966 0.3809 0.8897 0.076 Uiso 1 1 calc R . .
H83C H 0.7918 0.3541 0.9042 0.076 Uiso 1 1 calc R . .
C84 C 0.8963(5) 0.4367(4) 0.9124(4) 0.041(2) Uani 1 1 d . . .
H84A H 0.9063 0.4375 0.8667 0.061 Uiso 1 1 calc R . .
H84B H 0.9311 0.4094 0.9321 0.061 Uiso 1 1 calc R . .
H84C H 0.9161 0.4682 0.9318 0.061 Uiso 1 1 calc R . .
C85 C 0.7444(5) 0.4749(3) 0.8959(4) 0.036(2) Uani 1 1 d . . .
H85A H 0.7665 0.5048 0.9182 0.054 Uiso 1 1 calc R . .
H85B H 0.6795 0.4710 0.9022 0.054 Uiso 1 1 calc R . .
H85C H 0.7544 0.4781 0.8504 0.054 Uiso 1 1 calc R . .
C86 C 0.5583(5) 0.4282(3) 0.9777(4) 0.0286(19) Uani 1 1 d . . .
O87 O 0.5162(3) 0.4566(2) 0.9520(3) 0.0390(16) Uani 1 1 d . . .
B88 B 0.4334(5) 0.1319(4) 0.8767(5) 0.031(2) Uani 1 1 d . . .
F89 F 0.3935(4) 0.1240(2) 0.8175(2) 0.0500(15) Uani 1 1 d . . .
F90 F 0.4525(3) 0.08790(19) 0.9074(2) 0.0424(13) Uani 1 1 d . . .
F91 F 0.3759(4) 0.1603(3) 0.9120(3) 0.072(2) Uani 1 1 d . . .
F92 F 0.5135(4) 0.1564(3) 0.8697(3) 0.085(2) Uani 1 1 d . . .
B93 B 1.1213(6) 0.3838(4) 1.0396(4) 0.025(2) Uani 1 1 d . . .
F94 F 1.0727(3) 0.4225(2) 1.0690(2) 0.0497(14) Uiso 1 1 d . . .
F95 F 1.0852(4) 0.3791(2) 0.9790(3) 0.0594(16) Uiso 1 1 d . . .
F96 F 1.1111(4) 0.3406(2) 1.0730(3) 0.0635(17) Uiso 1 1 d . . .
F97 F 1.2081(5) 0.3972(3) 1.0392(3) 0.089(2) Uiso 1 1 d . . .
B98 B 0.7899(7) 0.3823(4) 0.6997(4) 0.033(2) Uani 1 1 d . . .
F99 F 0.8669(5) 0.3628(3) 0.6727(4) 0.104(3) Uiso 1 1 d . . .
F100 F 0.7512(4) 0.3453(2) 0.7342(3) 0.0586(16) Uiso 1 1 d . . .
F101 F 0.7330(4) 0.3944(2) 0.6500(3) 0.0609(16) Uiso 1 1 d . . .
F102 F 0.8130(4) 0.4217(3) 0.7354(3) 0.081(2) Uiso 1 1 d . . .

loop_
_atom_site_aniso_label
_atom_site_aniso_U_11
_atom_site_aniso_U_22
_atom_site_aniso_U_33
_atom_site_aniso_U_23
_atom_site_aniso_U_13
_atom_site_aniso_U_12
Pt1 0.01325(13) 0.01829(17) 0.01805(14) 0.00192(11) 0.00087(9) 0.00213(11)
P2 0.0133(8) 0.0172(11) 0.0214(9) -0.0005(8) 0.0017(7) -0.0004(8)
P3 0.0162(8) 0.0212(12) 0.0235(10) 0.0059(8) 0.0041(7) -0.0011(8)
C4 0.024(4) 0.008(4) 0.040(4) 0.007(3) 0.007(3) 0.006(3)
C5 0.024(4) 0.024(5) 0.024(4) 0.007(3) -0.001(3) 0.006(3)
C6 0.013(3) 0.022(5) 0.028(4) 0.002(3) 0.001(3) 0.002(3)
C7 0.018(3) 0.019(5) 0.033(4) 0.000(3) -0.008(3) 0.003(3)
C8 0.022(3) 0.017(4) 0.022(4) 0.002(3) -0.002(3) 0.001(3)
C9 0.016(3) 0.029(5) 0.019(4) 0.001(3) -0.001(3) 0.005(3)
C10 0.017(3) 0.007(4) 0.024(4) -0.001(3) 0.002(3) 0.001(3)
C11 0.016(3) 0.036(5) 0.024(4) 0.009(3) 0.003(3) -0.001(3)
C12 0.022(4) 0.017(4) 0.024(4) -0.002(3) -0.001(3) 0.001(3)
C13 0.024(4) 0.019(5) 0.037(5) -0.010(4) 0.004(3) 0.001(3)
C14 0.028(4) 0.035(6) 0.028(4) 0.003(4) -0.001(3) 0.001(4)
C15 0.027(4) 0.031(5) 0.035(5) -0.007(4) 0.002(3) -0.007(4)
C16 0.011(3) 0.033(5) 0.021(4) -0.003(3) 0.007(3) 0.001(3)
C17 0.031(4) 0.048(6) 0.028(4) -0.022(4) 0.009(3) -0.002(4)
C18 0.037(4) 0.024(5) 0.036(5) 0.010(4) 0.014(4) 0.008(4)
C19 0.033(4) 0.029(5) 0.034(5) 0.004(4) 0.016(3) 0.010(4)
C20 0.026(4) 0.031(5) 0.022(4) 0.005(3) 0.003(3) 0.004(4)
C21 0.027(4) 0.046(6) 0.031(5) 0.018(4) 0.006(3) 0.000(4)
C22 0.041(5) 0.054(7) 0.034(5) 0.022(4) 0.023(4) 0.007(5)
C23 0.049(5) 0.049(7) 0.027(5) -0.005(4) 0.007(4) -0.008(5)
C24 0.023(4) 0.029(5) 0.028(4) 0.002(4) 0.000(3) -0.010(4)
C25 0.031(4) 0.041(6) 0.044(5) -0.017(4) 0.004(4) -0.003(4)
C26 0.039(5) 0.053(7) 0.029(5) -0.001(4) -0.004(4) -0.022(5)
C27 0.026(4) 0.026(5) 0.058(6) -0.002(4) -0.003(4) -0.007(4)
C28 0.017(3) 0.034(5) 0.021(4) -0.002(3) 0.004(3) -0.004(4)
O29 0.029(3) 0.043(4) 0.029(3) 0.014(3) -0.001(2) 0.019(3)
Pt30 0.01241(12) 0.01778(17) 0.02177(14) 0.00120(12) -0.00119(9) 0.00049(11)
P31 0.0138(8) 0.0196(11) 0.0217(10) 0.0036(8) 0.0020(7) -0.0004(8)
P32 0.0127(8) 0.0184(11) 0.0289(10) 0.0011(8) 0.0007(7) -0.0022(8)
C33 0.019(4) 0.022(5) 0.094(8) 0.010(5) -0.006(4) -0.003(4)
C34 0.023(4) 0.021(5) 0.027(4) 0.003(3) 0.001(3) -0.001(3)
C35 0.031(4) 0.024(5) 0.019(4) 0.002(3) -0.001(3) 0.002(4)
C36 0.031(4) 0.027(5) 0.024(4) -0.001(3) -0.005(3) 0.004(4)
C37 0.016(3) 0.034(5) 0.029(4) 0.008(4) -0.003(3) 0.015(4)
C38 0.022(4) 0.024(5) 0.022(4) 0.002(3) -0.001(3) 0.000(3)
C39 0.018(3) 0.017(4) 0.020(4) 0.006(3) 0.000(3) 0.014(3)
C40 0.011(3) 0.035(5) 0.033(4) 0.010(4) -0.004(3) 0.000(3)
C41 0.035(4) 0.020(5) 0.020(4) 0.005(3) 0.008(3) 0.003(4)
C42 0.029(4) 0.025(5) 0.051(5) -0.007(4) 0.015(4) 0.001(4)
C43 0.038(5) 0.038(6) 0.047(5) 0.003(4) 0.029(4) -0.006(4)
C44 0.038(4) 0.042(6) 0.023(4) 0.003(4) 0.002(3) 0.012(4)
C45 0.016(3) 0.034(5) 0.023(4) -0.001(3) 0.000(3) -0.005(3)
C46 0.022(4) 0.027(5) 0.052(5) -0.006(4) -0.003(3) 0.002(4)
C47 0.044(5) 0.040(6) 0.034(5) -0.013(4) 0.006(4) -0.019(5)
C48 0.024(4) 0.043(6) 0.036(5) -0.003(4) -0.003(3) -0.001(4)
C49 0.026(4) 0.029(5) 0.037(5) -0.009(4) 0.002(3) -0.015(4)
C50 0.035(5) 0.051(7) 0.067(7) 0.003(5) -0.016(4) -0.036(5)
C51A 0.032(13) 0.038(14) 0.035(11) -0.006(10) -0.021(9) -0.011(11)
C52A 0.044(10) 0.038(15) 0.025(10) -0.020(9) 0.016(7) -0.012(10)
C53 0.034(4) 0.025(5) 0.024(4) -0.002(3) 0.012(3) -0.006(4)
C54 0.030(4) 0.041(6) 0.042(5) 0.008(4) 0.007(4) -0.003(4)
C55 0.059(6) 0.103(11) 0.027(5) -0.017(5) 0.008(4) -0.053(7)
C56 0.064(6) 0.022(6) 0.075(7) -0.001(5) 0.043(5) -0.004(5)
C57 0.015(3) 0.038(6) 0.027(4) 0.005(4) -0.003(3) 0.000(4)
O58 0.029(3) 0.024(4) 0.044(4) 0.004(3) -0.010(2) 0.002(3)
Pt59 0.01389(13) 0.02181(18) 0.01978(15) 0.00336(11) -0.00006(10) 0.00179(11)
P60 0.0144(8) 0.0202(12) 0.0205(9) -0.0012(8) -0.0006(7) 0.0007(8)
P61 0.0179(9) 0.0214(12) 0.0246(10) 0.0044(8) 0.0043(7) 0.0009(8)
C62 0.011(3) 0.030(5) 0.048(5) 0.013(4) 0.007(3) 0.006(3)
C63 0.015(3) 0.026(5) 0.026(4) 0.001(3) 0.003(3) 0.006(3)
C64 0.019(3) 0.022(5) 0.030(4) 0.003(3) -0.003(3) 0.010(3)
C65 0.024(4) 0.024(5) 0.025(4) 0.003(3) -0.004(3) 0.008(3)
C66 0.026(4) 0.026(5) 0.019(4) 0.003(3) 0.003(3) 0.005(4)
C67 0.022(3) 0.011(4) 0.023(4) -0.005(3) 0.003(3) -0.003(3)
C68 0.014(3) 0.021(4) 0.018(3) 0.002(3) -0.004(2) 0.010(3)
C69 0.023(4) 0.036(6) 0.032(4) 0.007(4) -0.004(3) -0.004(4)
C70 0.018(3) 0.029(5) 0.026(4) -0.005(3) -0.003(3) 0.000(3)
C71 0.029(4) 0.023(5) 0.049(5) -0.011(4) -0.008(4) -0.008(4)
C72 0.040(5) 0.086(9) 0.040(6) -0.042(6) 0.008(4) -0.009(6)
C73 0.027(4) 0.047(7) 0.040(5) 0.005(4) -0.010(3) -0.009(4)
C74 0.027(4) 0.015(4) 0.023(4) 0.003(3) 0.005(3) 0.003(3)
C75 0.035(4) 0.035(6) 0.026(4) -0.009(4) 0.006(3) -0.006(4)
C76 0.025(4) 0.039(6) 0.029(4) -0.003(4) 0.012(3) -0.005(4)
C77 0.040(4) 0.025(5) 0.028(4) 0.003(4) 0.012(3) 0.008(4)
C78 0.024(4) 0.028(5) 0.027(4) 0.007(3) 0.001(3) 0.007(4)
C79 0.027(4) 0.030(5) 0.039(5) -0.011(4) 0.001(3) 0.006(4)
C80 0.040(5) 0.046(6) 0.020(4) 0.001(4) -0.008(3) -0.006(4)
C81 0.024(4) 0.033(6) 0.052(6) -0.001(4) 0.003(4) 0.001(4)
C82 0.036(4) 0.029(5) 0.021(4) -0.001(3) 0.009(3) -0.012(4)
C83 0.067(7) 0.048(7) 0.038(5) -0.010(5) 0.016(5) -0.014(6)
C84 0.032(4) 0.052(7) 0.041(5) 0.013(5) 0.022(4) 0.006(5)
C85 0.038(5) 0.047(6) 0.024(4) 0.015(4) 0.005(3) 0.001(4)
C86 0.023(4) 0.032(5) 0.030(4) 0.008(4) 0.000(3) -0.005(4)
O87 0.029(3) 0.039(4) 0.047(4) 0.019(3) -0.010(3) 0.013(3)
B88 0.010(4) 0.035(7) 0.047(6) 0.000(5) 0.002(4) 0.005(4)
F89 0.060(3) 0.042(4) 0.048(3) 0.001(3) 0.008(3) 0.005(3)
F90 0.053(3) 0.025(3) 0.049(3) 0.003(2) 0.006(2) 0.001(3)
F91 0.059(4) 0.079(5) 0.077(4) -0.040(4) -0.011(3) 0.034(4)
F92 0.046(3) 0.062(5) 0.144(6) 0.060(5) -0.015(4) -0.015(3)
B93 0.024(4) 0.018(5) 0.032(5) 0.004(4) 0.005(3) -0.007(4)
B98 0.049(6) 0.030(6) 0.019(5) -0.011(4) 0.007(4) -0.005(5)

loop_
_atom_type_symbol
_atom_type_description
_atom_type_scat_dispersion_real
_atom_type_scat_dispersion_imag
_atom_type_scat_source
C C 0.0033 0.0016 'International Tables Vol C Tables 4.2.6.8 and 6.1.1.4'
H H 0.0000 0.0000 'International Tables Vol C Tables 4.2.6.8 and 6.1.1.4'
P P 0.1023 0.0942 'International Tables Vol C Tables 4.2.6.8 and 6.1.1.4'
Pt Pt -1.7033 8.3905 'International Tables Vol C Tables 4.2.6.8 and 6.1.1.4'
O O 0.0106 0.0060 'International Tables Vol C Tables 4.2.6.8 and 6.1.1.4'
B B 0.0013 0.0007 'International Tables Vol C Tables 4.2.6.8 and 6.1.1.4'
F F 0.0171 0.0103 'International Tables Vol C Tables 4.2.6.8 and 6.1.1.4'

loop_
_geom_angle_atom_site_label_1
_geom_angle_atom_site_label_2
_geom_angle_atom_site_label_3
_geom_angle
_geom_angle_site_symmetry_1
_geom_angle_site_symmetry_3
_geom_angle_publ_flag
C28 Pt1 C10 172.7(3) . . ?
C28 Pt1 P2 96.7(2) . . ?
C10 Pt1 P2 82.87(19) . . ?
C28 Pt1 P3 97.8(2) . . ?
C10 Pt1 P3 82.84(19) . . ?
P2 Pt1 P3 165.53(7) . . ?
C11 P2 C12 106.6(4) . . ?
C11 P2 C16 104.4(3) . . ?
C12 P2 C16 115.1(3) . . ?
C11 P2 Pt1 103.0(2) . . ?
C12 P2 Pt1 112.4(2) . . ?
C16 P2 Pt1 114.0(3) . . ?
C4 P3 C24 107.8(4) . . ?
C4 P3 C20 104.9(3) . . ?
C24 P3 C20 115.3(4) . . ?
C4 P3 Pt1 102.5(2) . . ?
C24 P3 Pt1 110.2(2) . . ?
C20 P3 Pt1 114.9(2) . . ?
C5 C4 P3 109.8(5) . . ?
C5 C4 H4A 109.7 . . ?
P3 C4 H4A 109.7 . . ?
C5 C4 H4B 109.7 . . ?
P3 C4 H4B 109.7 . . ?
H4A C4 H4B 108.2 . . ?
C10 C5 C6 120.0(7) . . ?
C10 C5 C4 120.9(6) . . ?
C6 C5 C4 119.0(6) . . ?
C7 C6 C5 121.0(6) . . ?
C7 C6 H6 119.5 . . ?
C5 C6 H6 119.5 . . ?
C6 C7 C8 120.0(7) . . ?
C6 C7 H7 120.0 . . ?
C8 C7 H7 120.0 . . ?
C9 C8 C7 119.7(7) . . ?
C9 C8 H8 120.2 . . ?
C7 C8 H8 120.2 . . ?
C8 C9 C10 121.2(6) . . ?
C8 C9 C11 119.6(7) . . ?
C10 C9 C11 119.2(6) . . ?
C5 C10 C9 118.1(6) . . ?
C5 C10 Pt1 120.7(5) . . ?
C9 C10 Pt1 121.1(5) . . ?
C9 C11 P2 109.2(5) . . ?
C9 C11 H11A 109.8 . . ?
P2 C11 H11A 109.8 . . ?
C9 C11 H11B 109.8 . . ?
P2 C11 H11B 109.8 . . ?
H11A C11 H11B 108.3 . . ?
C15 C12 C14 109.4(6) . . ?
C15 C12 C13 110.0(6) . . ?
C14 C12 C13 107.1(6) . . ?
C15 C12 P2 112.7(5) . . ?
C14 C12 P2 111.2(5) . . ?
C13 C12 P2 106.2(4) . . ?
C12 C13 H13A 109.5 . . ?
C12 C13 H13B 109.5 . . ?
H13A C13 H13B 109.5 . . ?
C12 C13 H13C 109.5 . . ?
H13A C13 H13C 109.5 . . ?
H13B C13 H13C 109.5 . . ?
C12 C14 H14A 109.5 . . ?
C12 C14 H14B 109.5 . . ?
H14A C14 H14B 109.5 . . ?
C12 C14 H14C 109.5 . . ?
H14A C14 H14C 109.5 . . ?
H14B C14 H14C 109.5 . . ?
C12 C15 H15A 109.5 . . ?
C12 C15 H15B 109.5 . . ?
H15A C15 H15B 109.5 . . ?
C12 C15 H15C 109.5 . . ?
H15A C15 H15C 109.5 . . ?
H15B C15 H15C 109.5 . . ?
C19 C16 C17 108.6(7) . . ?
C19 C16 C18 109.7(5) . . ?
C17 C16 C18 109.2(6) . . ?
C19 C16 P2 111.3(5) . . ?
C17 C16 P2 106.8(4) . . ?
C18 C16 P2 111.1(6) . . ?
C16 C17 H17A 109.5 . . ?
C16 C17 H17B 109.5 . . ?
H17A C17 H17B 109.5 . . ?
C16 C17 H17C 109.5 . . ?
H17A C17 H17C 109.5 . . ?
H17B C17 H17C 109.5 . . ?
C16 C18 H18A 109.5 . . ?
C16 C18 H18B 109.5 . . ?
H18A C18 H18B 109.5 . . ?
C16 C18 H18C 109.5 . . ?
H18A C18 H18C 109.5 . . ?
H18B C18 H18C 109.5 . . ?
C16 C19 H19A 109.5 . . ?
C16 C19 H19B 109.5 . . ?
H19A C19 H19B 109.5 . . ?
C16 C19 H19C 109.5 . . ?
H19A C19 H19C 109.5 . . ?
H19B C19 H19C 109.5 . . ?
C21 C20 C22 108.8(7) . . ?
C21 C20 C23 109.1(7) . . ?
C22 C20 C23 108.7(7) . . ?
C21 C20 P3 112.9(5) . . ?
C22 C20 P3 111.9(5) . . ?
C23 C20 P3 105.2(5) . . ?
C20 C21 H21A 109.5 . . ?
C20 C21 H21B 109.5 . . ?
H21A C21 H21B 109.5 . . ?
C20 C21 H21C 109.5 . . ?
H21A C21 H21C 109.5 . . ?
H21B C21 H21C 109.5 . . ?
C20 C22 H22A 109.5 . . ?
C20 C22 H22B 109.5 . . ?
H22A C22 H22B 109.5 . . ?
C20 C22 H22C 109.5 . . ?
H22A C22 H22C 109.5 . . ?
H22B C22 H22C 109.5 . . ?
C20 C23 H23A 109.5 . . ?
C20 C23 H23B 109.5 . . ?
H23A C23 H23B 109.5 . . ?
C20 C23 H23C 109.5 . . ?
H23A C23 H23C 109.5 . . ?
H23B C23 H23C 109.5 . . ?
C25 C24 C26 109.0(7) . . ?
C25 C24 C27 108.2(7) . . ?
C26 C24 C27 108.0(6) . . ?
C25 C24 P3 111.4(5) . . ?
C26 C24 P3 107.2(6) . . ?
C27 C24 P3 112.9(6) . . ?
C24 C25 H25A 109.5 . . ?
C24 C25 H25B 109.5 . . ?
H25A C25 H25B 109.5 . . ?
C24 C25 H25C 109.5 . . ?
H25A C25 H25C 109.5 . . ?
H25B C25 H25C 109.5 . . ?
C24 C26 H26A 109.5 . . ?
C24 C26 H26B 109.5 . . ?
H26A C26 H26B 109.5 . . ?
C24 C26 H26C 109.5 . . ?
H26A C26 H26C 109.5 . . ?
H26B C26 H26C 109.5 . . ?
C24 C27 H27A 109.5 . . ?
C24 C27 H27B 109.5 . . ?
H27A C27 H27B 109.5 . . ?
C24 C27 H27C 109.5 . . ?
H27A C27 H27C 109.5 . . ?
H27B C27 H27C 109.5 . . ?
O29 C28 Pt1 175.9(7) . . ?
C57 Pt30 C39 177.0(3) . . ?
C57 Pt30 P32 96.3(2) . . ?
C39 Pt30 P32 83.6(2) . . ?
C57 Pt30 P31 96.7(2) . . ?
C39 Pt30 P31 83.3(2) . . ?
P32 Pt30 P31 166.68(7) . . ?
C40 P31 C41 107.7(4) . . ?
C40 P31 C45 104.7(3) . . ?
C41 P31 C45 114.9(4) . . ?
C40 P31 Pt30 103.9(2) . . ?
C41 P31 Pt30 110.3(3) . . ?
C45 P31 Pt30 114.4(2) . . ?
C33 P32 C53 106.8(4) . . ?
C33 P32 C49 103.5(4) . . ?
C53 P32 C49 116.7(4) . . ?
C33 P32 Pt30 103.5(3) . . ?
C53 P32 Pt30 113.1(3) . . ?
C49 P32 Pt30 111.8(3) . . ?
C34 C33 P32 111.1(6) . . ?
C34 C33 H33A 109.4 . . ?
P32 C33 H33A 109.4 . . ?
C34 C33 H33B 109.4 . . ?
P32 C33 H33B 109.4 . . ?
H33A C33 H33B 108.0 . . ?
C35 C34 C39 121.3(6) . . ?
C35 C34 C33 118.0(7) . . ?
C39 C34 C33 120.7(7) . . ?
C34 C35 C36 119.8(8) . . ?
C34 C35 H35 120.1 . . ?
C36 C35 H35 120.1 . . ?
C37 C36 C35 119.8(7) . . ?
C37 C36 H36 120.1 . . ?
C35 C36 H36 120.1 . . ?
C38 C37 C36 120.7(7) . . ?
C38 C37 H37 119.7 . . ?
C36 C37 H37 119.7 . . ?
C37 C38 C39 120.1(7) . . ?
C37 C38 C40 118.9(6) . . ?
C39 C38 C40 121.0(7) . . ?
C34 C39 C38 118.4(7) . . ?
C34 C39 Pt30 121.0(5) . . ?
C38 C39 Pt30 120.5(6) . . ?
C38 C40 P31 110.0(5) . . ?
C38 C40 H40A 109.7 . . ?
P31 C40 H40A 109.7 . . ?
C38 C40 H40B 109.7 . . ?
P31 C40 H40B 109.7 . . ?
H40A C40 H40B 108.2 . . ?
C44 C41 C43 109.0(7) . . ?
C44 C41 C42 107.9(7) . . ?
C43 C41 C42 109.0(6) . . ?
C44 C41 P31 111.6(5) . . ?
C43 C41 P31 113.4(5) . . ?
C42 C41 P31 105.9(5) . . ?
C41 C42 H42A 109.5 . . ?
C41 C42 H42B 109.5 . . ?
H42A C42 H42B 109.5 . . ?
C41 C42 H42C 109.5 . . ?
H42A C42 H42C 109.5 . . ?
H42B C42 H42C 109.5 . . ?
C41 C43 H43A 109.5 . . ?
C41 C43 H43B 109.5 . . ?
H43A C43 H43B 109.5 . . ?
C41 C43 H43C 109.5 . . ?
H43A C43 H43C 109.5 . . ?
H43B C43 H43C 109.5 . . ?
C41 C44 H44A 109.5 . . ?
C41 C44 H44B 109.5 . . ?
H44A C44 H44B 109.5 . . ?
C41 C44 H44C 109.5 . . ?
H44A C44 H44C 109.5 . . ?
H44B C44 H44C 109.5 . . ?
C46 C45 C47 108.8(7) . . ?
C46 C45 C48 109.6(7) . . ?
C47 C45 C48 108.9(6) . . ?
C46 C45 P31 111.6(5) . . ?
C47 C45 P31 106.0(6) . . ?
C48 C45 P31 111.7(5) . . ?
C45 C46 H46A 109.5 . . ?
C45 C46 H46B 109.5 . . ?
H46A C46 H46B 109.5 . . ?
C45 C46 H46C 109.5 . . ?
H46A C46 H46C 109.5 . . ?
H46B C46 H46C 109.5 . . ?
C45 C47 H47A 109.5 . . ?
C45 C47 H47B 109.5 . . ?
H47A C47 H47B 109.5 . . ?
C45 C47 H47C 109.5 . . ?
H47A C47 H47C 109.5 . . ?
H47B C47 H47C 109.5 . . ?
C45 C48 H48A 109.5 . . ?
C45 C48 H48B 109.5 . . ?
H48A C48 H48B 109.5 . . ?
C45 C48 H48C 109.5 . . ?
H48A C48 H48C 109.5 . . ?
H48B C48 H48C 109.5 . . ?
C51B C49 C50 113.6(14) . . ?
C51B C49 C52A 85(2) . . ?
C50 C49 C52A 116.8(10) . . ?
C51B C49 C52B 114(2) . . ?
C50 C49 C52B 98.6(14) . . ?
C52A C49 C52B 29.6(10) . . ?
C51B C49 C51A 20.7(13) . . ?
C50 C49 C51A 102.2(10) . . ?
C52A C49 C51A 106(2) . . ?
C52B C49 C51A 135(2) . . ?
C51B C49 P32 114.6(13) . . ?
C50 C49 P32 114.0(6) . . ?
C52A C49 P32 109.7(8) . . ?
C52B C49 P32 100.0(10) . . ?
C51A C49 P32 107.4(9) . . ?
C49 C50 H50A 109.5 . . ?
C49 C50 H50B 109.5 . . ?
H50A C50 H50B 109.5 . . ?
C49 C50 H50C 109.5 . . ?
H50A C50 H50C 109.5 . . ?
H50B C50 H50C 109.5 . . ?
C49 C51A H51A 109.5 . . ?
C49 C51A H51B 109.5 . . ?
C49 C51A H51C 109.5 . . ?
C49 C52A H52A 109.5 . . ?
C49 C52A H52B 109.5 . . ?
C49 C52A H52C 109.5 . . ?
C49 C51B H51D 109.5 . . ?
C49 C51B H51E 109.5 . . ?
H51D C51B H51E 109.5 . . ?
C49 C51B H51F 109.5 . . ?
H51D C51B H51F 109.5 . . ?
H51E C51B H51F 109.5 . . ?
C49 C52B H52D 109.5 . . ?
C49 C52B H52E 109.5 . . ?
H52D C52B H52E 109.5 . . ?
C49 C52B H52F 109.5 . . ?
H52D C52B H52F 109.5 . . ?
H52E C52B H52F 109.5 . . ?
C56 C53 C55 109.5(8) . . ?
C56 C53 C54 109.5(7) . . ?
C55 C53 C54 108.7(7) . . ?
C56 C53 P32 111.6(5) . . ?
C55 C53 P32 104.7(5) . . ?
C54 C53 P32 112.6(6) . . ?
C53 C54 H54A 109.5 . . ?
C53 C54 H54B 109.5 . . ?
H54A C54 H54B 109.5 . . ?
C53 C54 H54C 109.5 . . ?
H54A C54 H54C 109.5 . . ?
H54B C54 H54C 109.5 . . ?
C53 C55 H55A 109.5 . . ?
C53 C55 H55B 109.5 . . ?
H55A C55 H55B 109.5 . . ?
C53 C55 H55C 109.5 . . ?
H55A C55 H55C 109.5 . . ?
H55B C55 H55C 109.5 . . ?
C53 C56 H56A 109.5 . . ?
C53 C56 H56B 109.5 . . ?
H56A C56 H56B 109.5 . . ?
C53 C56 H56C 109.5 . . ?
H56A C56 H56C 109.5 . . ?
H56B C56 H56C 109.5 . . ?
O58 C57 Pt30 176.8(8) . . ?
C86 Pt59 C68 179.1(3) . . ?
C86 Pt59 P60 96.7(2) . . ?
C68 Pt59 P60 83.7(2) . . ?
C86 Pt59 P61 96.7(2) . . ?
C68 Pt59 P61 82.9(2) . . ?
P60 Pt59 P61 166.07(7) . . ?
C69 P60 C70 104.3(4) . . ?
C69 P60 C74 106.2(3) . . ?
C70 P60 C74 114.3(3) . . ?
C69 P60 Pt59 103.4(2) . . ?
C70 P60 Pt59 115.5(2) . . ?
C74 P60 Pt59 111.9(3) . . ?
C62 P61 C78 105.8(4) . . ?
C62 P61 C82 105.1(4) . . ?
C78 P61 C82 116.0(4) . . ?
C62 P61 Pt59 102.8(2) . . ?
C78 P61 Pt59 111.0(2) . . ?
C82 P61 Pt59 114.6(2) . . ?
C63 C62 P61 109.8(5) . . ?
C63 C62 H62A 109.7 . . ?
P61 C62 H62A 109.7 . . ?
C63 C62 H62B 109.7 . . ?
P61 C62 H62B 109.7 . . ?
H62A C62 H62B 108.2 . . ?
C64 C63 C68 118.8(7) . . ?
C64 C63 C62 120.2(6) . . ?
C68 C63 C62 120.7(6) . . ?
C65 C64 C63 122.2(7) . . ?
C65 C64 H64 118.9 . . ?
C63 C64 H64 118.9 . . ?
C64 C65 C66 119.8(7) . . ?
C64 C65 H65 120.1 . . ?
C66 C65 H65 120.1 . . ?
C65 C66 C67 119.5(7) . . ?
C65 C66 H66 120.2 . . ?
C67 C66 H66 120.2 . . ?
C68 C67 C66 121.0(6) . . ?
C68 C67 C69 121.2(6) . . ?
C66 C67 C69 117.6(7) . . ?
C67 C68 C63 118.6(6) . . ?
C67 C68 Pt59 120.6(5) . . ?
C63 C68 Pt59 120.7(6) . . ?
C67 C69 P60 109.5(5) . . ?
C67 C69 H69A 109.8 . . ?
P60 C69 H69A 109.8 . . ?
C67 C69 H69B 109.8 . . ?
P60 C69 H69B 109.8 . . ?
H69A C69 H69B 108.2 . . ?
C73 C70 C71 109.7(6) . . ?
C73 C70 C72 108.4(7) . . ?
C71 C70 C72 109.5(7) . . ?
C73 C70 P60 111.7(6) . . ?
C71 C70 P60 111.9(5) . . ?
C72 C70 P60 105.5(5) . . ?
C70 C71 H71A 109.5 . . ?
C70 C71 H71B 109.5 . . ?
H71A C71 H71B 109.5 . . ?
C70 C71 H71C 109.5 . . ?
H71A C71 H71C 109.5 . . ?
H71B C71 H71C 109.5 . . ?
C70 C72 H72A 109.5 . . ?
C70 C72 H72B 109.5 . . ?
H72A C72 H72B 109.5 . . ?
C70 C72 H72C 109.5 . . ?
H72A C72 H72C 109.5 . . ?
H72B C72 H72C 109.5 . . ?
C70 C73 H73A 109.5 . . ?
C70 C73 H73B 109.5 . . ?
H73A C73 H73B 109.5 . . ?
C70 C73 H73C 109.5 . . ?
H73A C73 H73C 109.5 . . ?
H73B C73 H73C 109.5 . . ?
C77 C74 C76 110.4(6) . . ?
C77 C74 C75 108.5(7) . . ?
C76 C74 C75 109.7(6) . . ?
C77 C74 P60 110.4(5) . . ?
C76 C74 P60 112.6(5) . . ?
C75 C74 P60 105.0(5) . . ?
C74 C75 H75A 109.5 . . ?
C74 C75 H75B 109.5 . . ?
H75A C75 H75B 109.5 . . ?
C74 C75 H75C 109.5 . . ?
H75A C75 H75C 109.5 . . ?
H75B C75 H75C 109.5 . . ?
C74 C76 H76A 109.5 . . ?
C74 C76 H76B 109.5 . . ?
H76A C76 H76B 109.5 . . ?
C74 C76 H76C 109.5 . . ?
H76A C76 H76C 109.5 . . ?
H76B C76 H76C 109.5 . . ?
C74 C77 H77A 109.5 . . ?
C74 C77 H77B 109.5 . . ?
H77A C77 H77B 109.5 . . ?
C74 C77 H77C 109.5 . . ?
H77A C77 H77C 109.5 . . ?
H77B C77 H77C 109.5 . . ?
C79 C78 C81 109.8(7) . . ?
C79 C78 C80 108.3(6) . . ?
C81 C78 C80 108.5(6) . . ?
C79 C78 P61 110.7(5) . . ?
C81 C78 P61 112.5(5) . . ?
C80 C78 P61 106.9(6) . . ?
C78 C79 H79A 109.5 . . ?
C78 C79 H79B 109.5 . . ?
H79A C79 H79B 109.5 . . ?
C78 C79 H79C 109.5 . . ?
H79A C79 H79C 109.5 . . ?
H79B C79 H79C 109.5 . . ?
C78 C80 H80A 109.5 . . ?
C78 C80 H80B 109.5 . . ?
H80A C80 H80B 109.5 . . ?
C78 C80 H80C 109.5 . . ?
H80A C80 H80C 109.5 . . ?
H80B C80 H80C 109.5 . . ?
C78 C81 H81A 109.5 . . ?
C78 C81 H81B 109.5 . . ?
H81A C81 H81B 109.5 . . ?
C78 C81 H81C 109.5 . . ?
H81A C81 H81C 109.5 . . ?
H81B C81 H81C 109.5 . . ?
C83 C82 C84 109.8(7) . . ?
C83 C82 C85 108.3(7) . . ?
C84 C82 C85 107.8(7) . . ?
C83 C82 P61 106.0(6) . . ?
C84 C82 P61 113.1(5) . . ?
C85 C82 P61 111.8(5) . . ?
C82 C83 H83A 109.5 . . ?
C82 C83 H83B 109.5 . . ?
H83A C83 H83B 109.5 . . ?
C82 C83 H83C 109.5 . . ?
H83A C83 H83C 109.5 . . ?
H83B C83 H83C 109.5 . . ?
C82 C84 H84A 109.5 . . ?
C82 C84 H84B 109.5 . . ?
H84A C84 H84B 109.5 . . ?
C82 C84 H84C 109.5 . . ?
H84A C84 H84C 109.5 . . ?
H84B C84 H84C 109.5 . . ?
C82 C85 H85A 109.5 . . ?
C82 C85 H85B 109.5 . . ?
H85A C85 H85B 109.5 . . ?
C82 C85 H85C 109.5 . . ?
H85A C85 H85C 109.5 . . ?
H85B C85 H85C 109.5 . . ?
O87 C86 Pt59 179.3(8) . . ?
F92 B88 F89 108.4(8) . . ?
F92 B88 F90 107.9(7) . . ?
F89 B88 F90 111.4(8) . . ?
F92 B88 F91 110.3(9) . . ?
F89 B88 F91 108.9(7) . . ?
F90 B88 F91 110.0(8) . . ?
F97 B93 F95 110.7(7) . . ?
F97 B93 F96 111.1(8) . . ?
F95 B93 F96 110.6(8) . . ?
F97 B93 F94 108.1(8) . . ?
F95 B93 F94 106.9(7) . . ?
F96 B93 F94 109.3(7) . . ?
F102 B98 F101 112.3(9) . . ?
F102 B98 F100 112.4(7) . . ?
F101 B98 F100 108.9(8) . . ?
F102 B98 F99 109.6(8) . . ?
F101 B98 F99 105.4(7) . . ?
F100 B98 F99 108.0(9) . . ?

loop_
_geom_bond_atom_site_label_1
_geom_bond_atom_site_label_2
_geom_bond_distance
_geom_bond_site_symmetry_2
_geom_bond_publ_flag
Pt1 C28 1.926(8) . ?
Pt1 C10 2.053(7) . ?
Pt1 P2 2.3211(18) . ?
Pt1 P3 2.3235(17) . ?
P2 C11 1.819(7) . ?
P2 C12 1.856(7) . ?
P2 C16 1.875(7) . ?
P3 C4 1.833(7) . ?
P3 C24 1.851(8) . ?
P3 C20 1.865(7) . ?
C4 C5 1.498(10) . ?
C4 H4A 0.9900 . ?
C4 H4B 0.9900 . ?
C5 C10 1.405(9) . ?
C5 C6 1.407(10) . ?
C6 C7 1.373(10) . ?
C6 H6 0.9500 . ?
C7 C8 1.400(9) . ?
C7 H7 0.9500 . ?
C8 C9 1.391(10) . ?
C8 H8 0.9500 . ?
C9 C10 1.415(10) . ?
C9 C11 1.520(9) . ?
C11 H11A 0.9900 . ?
C11 H11B 0.9900 . ?
C12 C15 1.535(10) . ?
C12 C14 1.542(10) . ?
C12 C13 1.551(9) . ?
C13 H13A 0.9800 . ?
C13 H13B 0.9800 . ?
C13 H13C 0.9800 . ?
C14 H14A 0.9800 . ?
C14 H14B 0.9800 . ?
C14 H14C 0.9800 . ?
C15 H15A 0.9800 . ?
C15 H15B 0.9800 . ?
C15 H15C 0.9800 . ?
C16 C19 1.521(10) . ?
C16 C17 1.538(10) . ?
C16 C18 1.559(10) . ?
C17 H17A 0.9800 . ?
C17 H17B 0.9800 . ?
C17 H17C 0.9800 . ?
C18 H18A 0.9800 . ?
C18 H18B 0.9800 . ?
C18 H18C 0.9800 . ?
C19 H19A 0.9800 . ?
C19 H19B 0.9800 . ?
C19 H19C 0.9800 . ?
C20 C21 1.527(11) . ?
C20 C22 1.536(9) . ?
C20 C23 1.536(11) . ?
C21 H21A 0.9800 . ?
C21 H21B 0.9800 . ?
C21 H21C 0.9800 . ?
C22 H22A 0.9800 . ?
C22 H22B 0.9800 . ?
C22 H22C 0.9800 . ?
C23 H23A 0.9800 . ?
C23 H23B 0.9800 . ?
C23 H23C 0.9800 . ?
C24 C25 1.536(11) . ?
C24 C26 1.540(10) . ?
C24 C27 1.544(10) . ?
C25 H25A 0.9800 . ?
C25 H25B 0.9800 . ?
C25 H25C 0.9800 . ?
C26 H26A 0.9800 . ?
C26 H26B 0.9800 . ?
C26 H26C 0.9800 . ?
C27 H27A 0.9800 . ?
C27 H27B 0.9800 . ?
C27 H27C 0.9800 . ?
C28 O29 1.116(9) . ?
Pt30 C57 1.940(8) . ?
Pt30 C39 2.061(7) . ?
Pt30 P32 2.3153(18) . ?
Pt30 P31 2.3239(17) . ?
P31 C40 1.828(7) . ?
P31 C41 1.864(7) . ?
P31 C45 1.872(8) . ?
P32 C33 1.820(9) . ?
P32 C53 1.855(7) . ?
P32 C49 1.869(8) . ?
C33 C34 1.513(9) . ?
C33 H33A 0.9900 . ?
C33 H33B 0.9900 . ?
C34 C35 1.386(10) . ?
C34 C39 1.393(10) . ?
C35 C36 1.396(9) . ?
C35 H35 0.9500 . ?
C36 C37 1.390(11) . ?
C36 H36 0.9500 . ?
C37 C38 1.383(10) . ?
C37 H37 0.9500 . ?
C38 C39 1.420(9) . ?
C38 C40 1.503(10) . ?
C40 H40A 0.9900 . ?
C40 H40B 0.9900 . ?
C41 C44 1.525(10) . ?
C41 C43 1.525(10) . ?
C41 C42 1.560(11) . ?
C42 H42A 0.9800 . ?
C42 H42B 0.9800 . ?
C42 H42C 0.9800 . ?
C43 H43A 0.9800 . ?
C43 H43B 0.9800 . ?
C43 H43C 0.9800 . ?
C44 H44A 0.9800 . ?
C44 H44B 0.9800 . ?
C44 H44C 0.9800 . ?
C45 C46 1.516(11) . ?
C45 C47 1.534(10) . ?
C45 C48 1.544(9) . ?
C46 H46A 0.9800 . ?
C46 H46B 0.9800 . ?
C46 H46C 0.9800 . ?
C47 H47A 0.9800 . ?
C47 H47B 0.9800 . ?
C47 H47C 0.9800 . ?
C48 H48A 0.9800 . ?
C48 H48B 0.9800 . ?
C48 H48C 0.9800 . ?
C49 C51B 1.39(3) . ?
C49 C50 1.509(11) . ?
C49 C52A 1.528(16) . ?
C49 C52B 1.62(3) . ?
C49 C51A 1.69(3) . ?
C50 H50A 0.9800 . ?
C50 H50B 0.9800 . ?
C50 H50C 0.9800 . ?
C51A H51A 0.9800 . ?
C51A H51B 0.9800 . ?
C51A H51C 0.9800 . ?
C52A H52A 0.9800 . ?
C52A H52B 0.9800 . ?
C52A H52C 0.9800 . ?
C51B H51D 0.9800 . ?
C51B H51E 0.9800 . ?
C51B H51F 0.9800 . ?
C52B H52D 0.9800 . ?
C52B H52E 0.9800 . ?
C52B H52F 0.9800 . ?
C53 C56 1.516(12) . ?
C53 C55 1.541(10) . ?
C53 C54 1.546(10) . ?
C54 H54A 0.9800 . ?
C54 H54B 0.9800 . ?
C54 H54C 0.9800 . ?
C55 H55A 0.9800 . ?
C55 H55B 0.9800 . ?
C55 H55C 0.9800 . ?
C56 H56A 0.9800 . ?
C56 H56B 0.9800 . ?
C56 H56C 0.9800 . ?
C57 O58 1.105(9) . ?
Pt59 C86 1.934(8) . ?
Pt59 C68 2.054(7) . ?
Pt59 P60 2.3189(19) . ?
Pt59 P61 2.3312(18) . ?
P60 C69 1.841(8) . ?
P60 C70 1.874(7) . ?
P60 C74 1.875(7) . ?
P61 C62 1.835(7) . ?
P61 C78 1.855(9) . ?
P61 C82 1.867(7) . ?
C62 C63 1.482(10) . ?
C62 H62A 0.9900 . ?
C62 H62B 0.9900 . ?
C63 C64 1.395(10) . ?
C63 C68 1.416(9) . ?
C64 C65 1.377(10) . ?
C64 H64 0.9500 . ?
C65 C66 1.383(9) . ?
C65 H65 0.9500 . ?
C66 C67 1.407(10) . ?
C66 H66 0.9500 . ?
C67 C68 1.405(10) . ?
C67 C69 1.511(9) . ?
C69 H69A 0.9900 . ?
C69 H69B 0.9900 . ?
C70 C73 1.524(11) . ?
C70 C71 1.534(11) . ?
C70 C72 1.543(10) . ?
C71 H71A 0.9800 . ?
C71 H71B 0.9800 . ?
C71 H71C 0.9800 . ?
C72 H72A 0.9800 . ?
C72 H72B 0.9800 . ?
C72 H72C 0.9800 . ?
C73 H73A 0.9800 . ?
C73 H73B 0.9800 . ?
C73 H73C 0.9800 . ?
C74 C77 1.513(10) . ?
C74 C76 1.530(10) . ?
C74 C75 1.543(10) . ?
C75 H75A 0.9800 . ?
C75 H75B 0.9800 . ?
C75 H75C 0.9800 . ?
C76 H76A 0.9800 . ?
C76 H76B 0.9800 . ?
C76 H76C 0.9800 . ?
C77 H77A 0.9800 . ?
C77 H77B 0.9800 . ?
C77 H77C 0.9800 . ?
C78 C79 1.519(10) . ?
C78 C81 1.532(10) . ?
C78 C80 1.543(10) . ?
C79 H79A 0.9800 . ?
C79 H79B 0.9800 . ?
C79 H79C 0.9800 . ?
C80 H80A 0.9800 . ?
C80 H80B 0.9800 . ?
C80 H80C 0.9800 . ?
C81 H81A 0.9800 . ?
C81 H81B 0.9800 . ?
C81 H81C 0.9800 . ?
C82 C83 1.509(12) . ?
C82 C84 1.526(10) . ?
C82 C85 1.546(11) . ?
C83 H83A 0.9800 . ?
C83 H83B 0.9800 . ?
C83 H83C 0.9800 . ?
C84 H84A 0.9800 . ?
C84 H84B 0.9800 . ?
C84 H84C 0.9800 . ?
C85 H85A 0.9800 . ?
C85 H85B 0.9800 . ?
C85 H85C 0.9800 . ?
C86 O87 1.111(9) . ?
B88 F92 1.370(10) . ?
B88 F89 1.372(10) . ?
B88 F90 1.373(11) . ?
B88 F91 1.385(10) . ?
B93 F97 1.335(10) . ?
B93 F95 1.366(10) . ?
B93 F96 1.372(10) . ?
B93 F94 1.423(10) . ?
B98 F102 1.336(11) . ?
B98 F101 1.353(10) . ?
B98 F100 1.373(11) . ?
B98 F99 1.398(11) . ?

loop_
_geom_torsion_atom_site_label_1
_geom_torsion_atom_site_label_2
_geom_torsion_atom_site_label_3
_geom_torsion_atom_site_label_4
_geom_torsion
_geom_torsion_site_symmetry_1
_geom_torsion_site_symmetry_2
_geom_torsion_site_symmetry_3
_geom_torsion_site_symmetry_4
_geom_torsion_publ_flag
C28 Pt1 P2 C11 173.2(4) . . . . ?
C10 Pt1 P2 C11 -14.1(3) . . . . ?
P3 Pt1 P2 C11 -4.9(4) . . . . ?
C28 Pt1 P2 C12 -72.5(3) . . . . ?
C10 Pt1 P2 C12 100.2(3) . . . . ?
P3 Pt1 P2 C12 109.3(4) . . . . ?
C28 Pt1 P2 C16 60.8(3) . . . . ?
C10 Pt1 P2 C16 -126.5(3) . . . . ?
P3 Pt1 P2 C16 -117.4(3) . . . . ?
C28 Pt1 P3 C4 158.1(3) . . . . ?
C10 Pt1 P3 C4 -14.6(3) . . . . ?
P2 Pt1 P3 C4 -23.7(4) . . . . ?
C28 Pt1 P3 C24 -87.4(4) . . . . ?
C10 Pt1 P3 C24 99.9(3) . . . . ?
P2 Pt1 P3 C24 90.8(4) . . . . ?
C28 Pt1 P3 C20 44.9(4) . . . . ?
C10 Pt1 P3 C20 -127.8(4) . . . . ?
P2 Pt1 P3 C20 -136.9(4) . . . . ?
C24 P3 C4 C5 -98.8(6) . . . . ?
C20 P3 C4 C5 137.9(5) . . . . ?
Pt1 P3 C4 C5 17.5(6) . . . . ?
P3 C4 C5 C10 -11.7(9) . . . . ?
P3 C4 C5 C6 172.4(6) . . . . ?
C10 C5 C6 C7 0.8(11) . . . . ?
C4 C5 C6 C7 176.8(7) . . . . ?
C5 C6 C7 C8 0.0(11) . . . . ?
C6 C7 C8 C9 0.9(11) . . . . ?
C7 C8 C9 C10 -2.6(11) . . . . ?
C7 C8 C9 C11 175.6(6) . . . . ?
C6 C5 C10 C9 -2.5(11) . . . . ?
C4 C5 C10 C9 -178.3(7) . . . . ?
C6 C5 C10 Pt1 173.6(5) . . . . ?
C4 C5 C10 Pt1 -2.3(10) . . . . ?
C8 C9 C10 C5 3.4(11) . . . . ?
C11 C9 C10 C5 -174.9(6) . . . . ?
C8 C9 C10 Pt1 -172.6(5) . . . . ?
C11 C9 C10 Pt1 9.1(9) . . . . ?
P2 Pt1 C10 C5 -170.9(6) . . . . ?
P3 Pt1 C10 C5 11.4(6) . . . . ?
P2 Pt1 C10 C9 5.0(6) . . . . ?
P3 Pt1 C10 C9 -172.7(6) . . . . ?
C8 C9 C11 P2 160.3(6) . . . . ?
C10 C9 C11 P2 -21.4(9) . . . . ?
C12 P2 C11 C9 -96.6(6) . . . . ?
C16 P2 C11 C9 141.1(5) . . . . ?
Pt1 P2 C11 C9 21.8(6) . . . . ?
C11 P2 C12 C15 -67.5(6) . . . . ?
C16 P2 C12 C15 47.7(7) . . . . ?
Pt1 P2 C12 C15 -179.6(5) . . . . ?
C11 P2 C12 C14 169.3(5) . . . . ?
C16 P2 C12 C14 -75.5(6) . . . . ?
Pt1 P2 C12 C14 57.2(5) . . . . ?
C11 P2 C12 C13 53.0(6) . . . . ?
C16 P2 C12 C13 168.3(5) . . . . ?
Pt1 P2 C12 C13 -59.0(5) . . . . ?
C11 P2 C16 C19 173.2(5) . . . . ?
C12 P2 C16 C19 56.8(6) . . . . ?
Pt1 P2 C16 C19 -75.2(5) . . . . ?
C11 P2 C16 C17 -68.3(6) . . . . ?
C12 P2 C16 C17 175.2(5) . . . . ?
Pt1 P2 C16 C17 43.3(6) . . . . ?
C11 P2 C16 C18 50.7(6) . . . . ?
C12 P2 C16 C18 -65.8(6) . . . . ?
Pt1 P2 C16 C18 162.3(4) . . . . ?
C4 P3 C20 C21 167.9(5) . . . . ?
C24 P3 C20 C21 49.5(6) . . . . ?
Pt1 P3 C20 C21 -80.3(6) . . . . ?
C4 P3 C20 C22 44.8(7) . . . . ?
C24 P3 C20 C22 -73.6(7) . . . . ?
Pt1 P3 C20 C22 156.6(5) . . . . ?
C4 P3 C20 C23 -73.2(6) . . . . ?
C24 P3 C20 C23 168.4(5) . . . . ?
Pt1 P3 C20 C23 38.6(6) . . . . ?
C4 P3 C24 C25 169.6(5) . . . . ?
C20 P3 C24 C25 -73.6(6) . . . . ?
Pt1 P3 C24 C25 58.5(6) . . . . ?
C4 P3 C24 C26 50.5(6) . . . . ?
C20 P3 C24 C26 167.2(5) . . . . ?
Pt1 P3 C24 C26 -60.7(5) . . . . ?
C4 P3 C24 C27 -68.4(6) . . . . ?
C20 P3 C24 C27 48.4(7) . . . . ?
Pt1 P3 C24 C27 -179.5(5) . . . . ?
C57 Pt30 P31 C40 176.7(4) . . . . ?
C39 Pt30 P31 C40 -6.3(3) . . . . ?
P32 Pt30 P31 C40 -17.2(4) . . . . ?
C57 Pt30 P31 C41 -68.2(4) . . . . ?
C39 Pt30 P31 C41 108.8(3) . . . . ?
P32 Pt30 P31 C41 97.9(4) . . . . ?
C57 Pt30 P31 C45 63.2(4) . . . . ?
C39 Pt30 P31 C45 -119.8(3) . . . . ?
P32 Pt30 P31 C45 -130.7(4) . . . . ?
C57 Pt30 P32 C33 175.5(4) . . . . ?
C39 Pt30 P32 C33 -1.5(4) . . . . ?
P31 Pt30 P32 C33 9.4(5) . . . . ?
C57 Pt30 P32 C53 -69.3(4) . . . . ?
C39 Pt30 P32 C53 113.7(3) . . . . ?
P31 Pt30 P32 C53 124.6(4) . . . . ?
C57 Pt30 P32 C49 64.8(4) . . . . ?
C39 Pt30 P32 C49 -112.2(4) . . . . ?
P31 Pt30 P32 C49 -101.3(4) . . . . ?
C53 P32 C33 C34 -117.7(7) . . . . ?
C49 P32 C33 C34 118.6(6) . . . . ?
Pt30 P32 C33 C34 1.8(7) . . . . ?
P32 C33 C34 C35 -179.4(6) . . . . ?
P32 C33 C34 C39 -1.3(11) . . . . ?
C39 C34 C35 C36 -1.8(11) . . . . ?
C33 C34 C35 C36 176.3(7) . . . . ?
C34 C35 C36 C37 1.1(11) . . . . ?
C35 C36 C37 C38 0.5(11) . . . . ?
C36 C37 C38 C39 -1.6(11) . . . . ?
C36 C37 C38 C40 175.0(7) . . . . ?
C35 C34 C39 C38 0.7(11) . . . . ?
C33 C34 C39 C38 -177.3(7) . . . . ?
C35 C34 C39 Pt30 177.9(5) . . . . ?
C33 C34 C39 Pt30 -0.1(10) . . . . ?
C37 C38 C39 C34 0.9(11) . . . . ?
C40 C38 C39 C34 -175.6(7) . . . . ?
C37 C38 C39 Pt30 -176.2(6) . . . . ?
C40 C38 C39 Pt30 7.3(9) . . . . ?
P32 Pt30 C39 C34 1.1(6) . . . . ?
P31 Pt30 C39 C34 -176.4(6) . . . . ?
P32 Pt30 C39 C38 178.2(6) . . . . ?
P31 Pt30 C39 C38 0.7(5) . . . . ?
C37 C38 C40 P31 170.9(6) . . . . ?
C39 C38 C40 P31 -12.5(9) . . . . ?
C41 P31 C40 C38 -105.9(6) . . . . ?
C45 P31 C40 C38 131.4(5) . . . . ?
Pt30 P31 C40 C38 11.1(6) . . . . ?
C40 P31 C41 C44 164.1(6) . . . . ?
C45 P31 C41 C44 -79.6(6) . . . . ?
Pt30 P31 C41 C44 51.4(6) . . . . ?
C40 P31 C41 C43 -72.4(7) . . . . ?
C45 P31 C41 C43 43.9(7) . . . . ?
Pt30 P31 C41 C43 174.9(5) . . . . ?
C40 P31 C41 C42 47.0(6) . . . . ?
C45 P31 C41 C42 163.3(5) . . . . ?
Pt30 P31 C41 C42 -65.7(5) . . . . ?
C40 P31 C45 C46 172.9(5) . . . . ?
C41 P31 C45 C46 55.0(6) . . . . ?
Pt30 P31 C45 C46 -74.1(5) . . . . ?
C40 P31 C45 C47 -68.8(5) . . . . ?
C41 P31 C45 C47 173.3(5) . . . . ?
Pt30 P31 C45 C47 44.2(6) . . . . ?
C40 P31 C45 C48 49.7(6) . . . . ?
C41 P31 C45 C48 -68.2(6) . . . . ?
Pt30 P31 C45 C48 162.8(4) . . . . ?
C33 P32 C49 C51B -170.8(16) . . . . ?
C53 P32 C49 C51B 72.2(16) . . . . ?
Pt30 P32 C49 C51B -60.1(16) . . . . ?
C33 P32 C49 C50 56.0(7) . . . . ?
C53 P32 C49 C50 -61.0(8) . . . . ?
Pt30 P32 C49 C50 166.7(6) . . . . ?
C33 P32 C49 C52A -77.2(14) . . . . ?
C53 P32 C49 C52A 165.8(13) . . . . ?
Pt30 P32 C49 C52A 33.5(14) . . . . ?
C33 P32 C49 C52B -48.3(15) . . . . ?
C53 P32 C49 C52B -165.2(15) . . . . ?
Pt30 P32 C49 C52B 62.5(15) . . . . ?
C33 P32 C49 C51A 168.4(11) . . . . ?
C53 P32 C49 C51A 51.4(12) . . . . ?
Pt30 P32 C49 C51A -80.9(11) . . . . ?
C33 P32 C53 C56 177.5(6) . . . . ?
C49 P32 C53 C56 -67.3(7) . . . . ?
Pt30 P32 C53 C56 64.4(6) . . . . ?
C33 P32 C53 C55 59.1(7) . . . . ?
C49 P32 C53 C55 174.3(6) . . . . ?
Pt30 P32 C53 C55 -54.0(7) . . . . ?
C33 P32 C53 C54 -58.8(6) . . . . ?
C49 P32 C53 C54 56.3(7) . . . . ?
Pt30 P32 C53 C54 -172.0(5) . . . . ?
C86 Pt59 P60 C69 173.2(4) . . . . ?
C68 Pt59 P60 C69 -6.0(3) . . . . ?
P61 Pt59 P60 C69 -22.7(4) . . . . ?
C86 Pt59 P60 C70 60.0(4) . . . . ?
C68 Pt59 P60 C70 -119.2(3) . . . . ?
P61 Pt59 P60 C70 -135.9(4) . . . . ?
C86 Pt59 P60 C74 -73.0(3) . . . . ?
C68 Pt59 P60 C74 107.9(3) . . . . ?
P61 Pt59 P60 C74 91.1(4) . . . . ?
C86 Pt59 P61 C62 -169.4(4) . . . . ?
C68 Pt59 P61 C62 9.7(3) . . . . ?
P60 Pt59 P61 C62 26.5(4) . . . . ?
C86 Pt59 P61 C78 77.9(4) . . . . ?
C68 Pt59 P61 C78 -103.0(3) . . . . ?
P60 Pt59 P61 C78 -86.2(4) . . . . ?
C86 Pt59 P61 C82 -55.9(4) . . . . ?
C68 Pt59 P61 C82 123.2(4) . . . . ?
P60 Pt59 P61 C82 140.0(4) . . . . ?
C78 P61 C62 C63 99.5(6) . . . . ?
C82 P61 C62 C63 -137.3(6) . . . . ?
Pt59 P61 C62 C63 -17.0(6) . . . . ?
P61 C62 C63 C64 -166.6(6) . . . . ?
P61 C62 C63 C68 18.9(10) . . . . ?
C68 C63 C64 C65 0.2(12) . . . . ?
C62 C63 C64 C65 -174.4(8) . . . . ?
C63 C64 C65 C66 2.1(12) . . . . ?
C64 C65 C66 C67 -2.6(11) . . . . ?
C65 C66 C67 C68 0.8(11) . . . . ?
C65 C66 C67 C69 175.7(7) . . . . ?
C66 C67 C68 C63 1.5(11) . . . . ?
C69 C67 C68 C63 -173.3(7) . . . . ?
C66 C67 C68 Pt59 -175.3(5) . . . . ?
C69 C67 C68 Pt59 9.9(10) . . . . ?
C64 C63 C68 C67 -2.0(11) . . . . ?
C62 C63 C68 C67 172.6(7) . . . . ?
C64 C63 C68 Pt59 174.8(6) . . . . ?
C62 C63 C68 Pt59 -10.6(10) . . . . ?
P60 Pt59 C68 C67 -0.8(5) . . . . ?
P61 Pt59 C68 C67 175.2(6) . . . . ?
P60 Pt59 C68 C63 -177.6(6) . . . . ?
P61 Pt59 C68 C63 -1.6(5) . . . . ?
C68 C67 C69 P60 -14.5(9) . . . . ?
C66 C67 C69 P60 170.5(5) . . . . ?
C70 P60 C69 C67 132.8(5) . . . . ?
C74 P60 C69 C67 -106.2(5) . . . . ?
Pt59 P60 C69 C67 11.7(6) . . . . ?
C69 P60 C70 C73 174.1(5) . . . . ?
C74 P60 C70 C73 58.7(6) . . . . ?
Pt59 P60 C70 C73 -73.2(5) . . . . ?
C69 P60 C70 C71 50.7(6) . . . . ?
C74 P60 C70 C71 -64.8(6) . . . . ?
Pt59 P60 C70 C71 163.4(5) . . . . ?
C69 P60 C70 C72 -68.3(7) . . . . ?
C74 P60 C70 C72 176.3(6) . . . . ?
Pt59 P60 C70 C72 44.4(7) . . . . ?
C69 P60 C74 C77 167.3(5) . . . . ?
C70 P60 C74 C77 -78.4(6) . . . . ?
Pt59 P60 C74 C77 55.2(6) . . . . ?
C69 P60 C74 C76 -68.8(6) . . . . ?
C70 P60 C74 C76 45.5(6) . . . . ?
Pt59 P60 C74 C76 179.1(4) . . . . ?
C69 P60 C74 C75 50.5(6) . . . . ?
C70 P60 C74 C75 164.9(5) . . . . ?
Pt59 P60 C74 C75 -61.5(5) . . . . ?
C62 P61 C78 C79 -168.1(5) . . . . ?
C82 P61 C78 C79 75.9(6) . . . . ?
Pt59 P61 C78 C79 -57.3(6) . . . . ?
C62 P61 C78 C81 68.6(6) . . . . ?
C82 P61 C78 C81 -47.5(7) . . . . ?
Pt59 P61 C78 C81 179.4(5) . . . . ?
C62 P61 C78 C80 -50.3(6) . . . . ?
C82 P61 C78 C80 -166.4(5) . . . . ?
Pt59 P61 C78 C80 60.5(5) . . . . ?
C62 P61 C82 C83 72.2(7) . . . . ?
C78 P61 C82 C83 -171.4(6) . . . . ?
Pt59 P61 C82 C83 -39.9(7) . . . . ?
C62 P61 C82 C84 -48.1(7) . . . . ?
C78 P61 C82 C84 68.3(7) . . . . ?
Pt59 P61 C82 C84 -160.2(5) . . . . ?
C62 P61 C82 C85 -170.0(6) . . . . ?
C78 P61 C82 C85 -53.5(7) . . . . ?
Pt59 P61 C82 C85 77.9(6) . . . . ?
